data_4037981
loop_
_publ_author_name
'Wu, Jing'
'Zhang, Jinzhu'
'Soto-Acosta, Ruben'
'Mao, Lili'
'Lian, Jiahui'
'Chen, Kenny'
'Pillon, Guy'
'Zhang, Guoqi'
'Geraghty, Robert J.'
'Zheng, Shengping'

_publ_section_title
;
 One-pot Synthesis of 1-Hydroxyacridones from para-Quinols and
 ortho-Methoxycarbonylaryl Isocyanates.
;
_journal_name_full 'The Journal of organic chemistry'
_journal_paper_doi 10.1021/acs.joc.9b03307
_journal_year 2020
_chemical_formula_moiety 'C15 H11 N O4'
_chemical_formula_sum 'C15 H11 N O4'
_chemical_formula_weight 269.25
_space_group_crystal_system orthorhombic
_space_group_IT_number 61
_space_group_name_Hall '-P 2ac 2ab'
_space_group_name_H-M_alt 'P b c a'
_atom_sites_solution_hydrogens mixed
_audit_creation_method SHELXL-2017/1
_cell_angle_alpha 90
_cell_angle_beta 90
_cell_angle_gamma 90
_cell_formula_units_Z 8
_cell_length_a 12.2090(17)
_cell_length_b 6.6997(10)
_cell_length_c 29.003(4)
_cell_measurement_reflns_used 9652
_cell_measurement_temperature 130(2)
_cell_measurement_theta_max 33.03
_cell_measurement_theta_min 2.81
_cell_volume 2372.3(6)
_computing_cell_refinement 'Bruker SAINT'
_computing_data_collection 'Bruker APEX2'
_computing_data_reduction 'Bruker SAINT'
_computing_molecular_graphics 'Bruker SHELXTL'
_computing_publication_material 'Bruker SHELXTL'
_computing_structure_refinement 'SHELXL-2017/1 (Sheldrick, 2017)'
_computing_structure_solution 'SHELXT 2014/5 (Sheldrick, 2014)'
_diffrn_ambient_temperature 130(2)
_diffrn_measured_fraction_theta_full 0.999
_diffrn_measured_fraction_theta_max 0.999
_diffrn_measurement_device_type 'Bruker APEX-II CCD'
_diffrn_measurement_method '\f and \w scans'
_diffrn_radiation_type MoK\a
_diffrn_radiation_wavelength 0.71073
_diffrn_reflns_av_R_equivalents 0.0444
_diffrn_reflns_av_unetI/netI 0.0201
_diffrn_reflns_Laue_measured_fraction_full 0.999
_diffrn_reflns_Laue_measured_fraction_max 0.999
_diffrn_reflns_limit_h_max 17
_diffrn_reflns_limit_h_min -17
_diffrn_reflns_limit_k_max 9
_diffrn_reflns_limit_k_min -9
_diffrn_reflns_limit_l_max 42
_diffrn_reflns_limit_l_min -42
_diffrn_reflns_number 65989
_diffrn_reflns_point_group_measured_fraction_full 0.999
_diffrn_reflns_point_group_measured_fraction_max 0.999
_diffrn_reflns_theta_full 25.000
_diffrn_reflns_theta_max 31.502
_diffrn_reflns_theta_min 2.809
_exptl_absorpt_coefficient_mu 0.111
_exptl_absorpt_correction_T_max 0.7466
_exptl_absorpt_correction_T_min 0.6479
_exptl_absorpt_correction_type empirical
_exptl_absorpt_process_details sadabs
_exptl_crystal_colour yellow
_exptl_crystal_density_diffrn 1.508
_exptl_crystal_description block
_exptl_crystal_F_000 1120
_exptl_crystal_size_max 0.670
_exptl_crystal_size_mid 0.600
_exptl_crystal_size_min 0.270
_refine_diff_density_max 0.586
_refine_diff_density_min -0.411
_refine_diff_density_rms 0.075
_refine_ls_extinction_method none
_refine_ls_goodness_of_fit_ref 1.093
_refine_ls_hydrogen_treatment mixed
_refine_ls_matrix_type full
_refine_ls_number_parameters 186
_refine_ls_number_reflns 3940
_refine_ls_number_restraints 0
_refine_ls_restrained_S_all 1.093
_refine_ls_R_factor_all 0.0812
_refine_ls_R_factor_gt 0.0767
_refine_ls_shift/su_max 0.001
_refine_ls_shift/su_mean 0.000
_refine_ls_structure_factor_coef Fsqd
_refine_ls_weighting_details 'w=1/[\s^2^(Fo^2^)+(0.1300P)^2^+3.9099P] where P=(Fo^2^+2Fc^2^)/3'
_refine_ls_weighting_scheme calc
_refine_ls_wR_factor_gt 0.2476
_refine_ls_wR_factor_ref 0.2514
_reflns_Friedel_coverage 0.000
_reflns_number_gt 3624
_reflns_number_total 3940
_reflns_threshold_expression 'I > 2\s(I)'
_cod_data_source_file jo9b03307_si_003.cif
_cod_data_source_block me_enol
_cod_original_cell_volume 2372.4(6)
_cod_database_code 4037981
_shelx_shelxl_version_number 2017/1
_shelx_space_group_comment
; 
The symmetry employed for this shelxl refinement is uniquely defined 
by the following loop, which should always be used as a source of 
symmetry information in preference to the above space-group names. 
They are only intended as comments. 
;
_shelx_estimated_absorpt_t_min 0.929
_shelx_estimated_absorpt_t_max 0.971

loop_
_space_group_symop_operation_xyz
'x, y, z'
'-x+1/2, -y, z+1/2'
'-x, y+1/2, -z+1/2'
'x+1/2, -y+1/2, -z'
'-x, -y, -z'
'x-1/2, y, -z-1/2'
'x, -y-1/2, z-1/2'
'-x-1/2, y-1/2, z'

loop_
_atom_site_label
_atom_site_type_symbol
_atom_site_fract_x
_atom_site_fract_y
_atom_site_fract_z
_atom_site_U_iso_or_equiv
_atom_site_adp_type
_atom_site_occupancy
_atom_site_site_symmetry_order
_atom_site_calc_flag
_atom_site_refinement_flags_posn
_atom_site_refinement_flags_adp
_atom_site_refinement_flags_occupancy
_atom_site_disorder_assembly
_atom_site_disorder_group
N1 N 0.49275(14) 0.6362(3) 0.39696(6) 0.0173(3) Uani 1 1 d . . . . .
O1 O 0.82265(14) 0.5476(3) 0.39125(8) 0.0364(5) Uani 1 1 d . . . . .
O2 O 0.79602(17) 0.4777(3) 0.30421(8) 0.0381(5) Uani 1 1 d . . . . .
O3 O 0.42476(14) 0.7306(3) 0.32887(6) 0.0254(4) Uani 1 1 d . . . . .
O4 O 0.41722(16) 0.9522(3) 0.38731(7) 0.0322(4) Uani 1 1 d . . . . .
C1 C 0.55304(18) 0.6617(3) 0.43824(7) 0.0195(4) Uani 1 1 d . . . . .
C2 C 0.5050(2) 0.7412(3) 0.47745(7) 0.0271(5) Uani 1 1 d . . . . .
H2A H 0.431394 0.786925 0.476875 0.032 Uiso 1 1 calc R U . . .
C3 C 0.5673(3) 0.7529(4) 0.51797(8) 0.0386(7) Uani 1 1 d . . . . .
H3A H 0.535736 0.807959 0.545075 0.046 Uiso 1 1 calc R U . . .
C4 C 0.6748(3) 0.6845(4) 0.51883(9) 0.0416(7) Uani 1 1 d . . . . .
H4A H 0.715131 0.687962 0.546834 0.050 Uiso 1 1 calc R U . . .
C5 C 0.7233(2) 0.6117(4) 0.47938(9) 0.0339(6) Uani 1 1 d . . . . .
H5A H 0.797467 0.568996 0.480094 0.041 Uiso 1 1 calc R U . . .
C6 C 0.66362(18) 0.6005(3) 0.43822(8) 0.0228(4) Uani 1 1 d . . . . .
C7 C 0.71467(17) 0.5440(3) 0.39440(8) 0.0233(4) Uani 1 1 d . . . . .
C8 C 0.64927(17) 0.5000(3) 0.35688(7) 0.0198(4) Uani 1 1 d . . . . .
C9 C 0.6932(2) 0.4780(3) 0.31188(9) 0.0276(5) Uani 1 1 d . . . . .
C10 C 0.6170(2) 0.4655(4) 0.27293(8) 0.0321(5) Uani 1 1 d . . . . .
H10A H 0.645265 0.437434 0.243120 0.039 Uiso 1 1 calc R U . . .
C11 C 0.5096(2) 0.4920(4) 0.27781(8) 0.0297(5) Uani 1 1 d . . . . .
H11A H 0.465566 0.494433 0.250817 0.036 Uiso 1 1 calc R U . . .
C12 C 0.45423(18) 0.5184(3) 0.32370(7) 0.0219(4) Uani 1 1 d . . . . .
C13 C 0.52861(15) 0.4797(3) 0.36551(7) 0.0166(3) Uani 1 1 d . . . . .
H13A H 0.512289 0.345608 0.378985 0.020 Uiso 1 1 calc R U . . .
C14 C 0.44335(17) 0.7905(3) 0.37317(7) 0.0217(4) Uani 1 1 d . . . . .
C15 C 0.3496(2) 0.3969(4) 0.32637(9) 0.0333(5) Uani 1 1 d . . . . .
H15A H 0.299540 0.439036 0.301792 0.050 Uiso 1 1 calc R U . . .
H15B H 0.314645 0.418325 0.356394 0.050 Uiso 1 1 calc R U . . .
H15C H 0.366847 0.255021 0.322649 0.050 Uiso 1 1 calc R U . . .
H1 H 0.827(3) 0.490(5) 0.3344(13) 0.034(9) Uiso 1 1 d . . . . .

loop_
_atom_site_aniso_label
_atom_site_aniso_U_11
_atom_site_aniso_U_22
_atom_site_aniso_U_33
_atom_site_aniso_U_23
_atom_site_aniso_U_13
_atom_site_aniso_U_12
N1 0.0179(7) 0.0169(7) 0.0170(7) 0.0005(5) -0.0010(5) 0.0022(6)
O1 0.0167(7) 0.0247(8) 0.0677(13) 0.0135(8) -0.0071(8) 0.0002(6)
O2 0.0286(9) 0.0329(10) 0.0529(12) 0.0011(8) 0.0195(8) 0.0022(7)
O3 0.0301(8) 0.0235(7) 0.0226(7) 0.0008(6) -0.0068(6) 0.0077(6)
O4 0.0388(10) 0.0232(8) 0.0345(9) -0.0043(7) -0.0082(7) 0.0124(7)
C1 0.0267(9) 0.0134(7) 0.0184(8) 0.0027(6) -0.0034(7) -0.0035(7)
C2 0.0435(13) 0.0176(9) 0.0201(9) 0.0006(7) 0.0029(8) -0.0051(8)
C3 0.078(2) 0.0193(10) 0.0186(9) 0.0019(8) -0.0042(11) -0.0163(11)
C4 0.072(2) 0.0224(10) 0.0305(12) 0.0090(9) -0.0263(13) -0.0180(12)
C5 0.0421(14) 0.0188(10) 0.0408(13) 0.0093(9) -0.0250(11) -0.0078(9)
C6 0.0265(10) 0.0133(8) 0.0287(10) 0.0062(7) -0.0107(8) -0.0039(7)
C7 0.0182(9) 0.0128(8) 0.0390(11) 0.0083(7) -0.0034(8) -0.0019(6)
C8 0.0195(8) 0.0137(8) 0.0263(9) 0.0035(6) 0.0028(7) 0.0022(6)
C9 0.0297(11) 0.0166(8) 0.0364(12) 0.0024(8) 0.0121(9) 0.0008(8)
C10 0.0448(14) 0.0279(11) 0.0237(10) -0.0019(8) 0.0116(9) 0.0017(10)
C11 0.0428(13) 0.0264(10) 0.0198(9) -0.0012(8) -0.0010(8) 0.0012(9)
C12 0.0243(9) 0.0213(9) 0.0202(8) -0.0016(7) -0.0039(7) 0.0023(7)
C13 0.0161(8) 0.0152(7) 0.0185(8) 0.0005(6) 0.0002(6) 0.0004(6)
C14 0.0197(8) 0.0212(9) 0.0242(9) 0.0008(7) -0.0023(7) 0.0050(7)
C15 0.0257(11) 0.0387(13) 0.0356(12) 0.0005(10) -0.0112(9) -0.0085(10)

loop_
_atom_type_symbol
_atom_type_description
_atom_type_scat_dispersion_real
_atom_type_scat_dispersion_imag
_atom_type_scat_source
C C 0.0033 0.0016 'International Tables Vol C Tables 4.2.6.8 and 6.1.1.4'
H H 0.0000 0.0000 'International Tables Vol C Tables 4.2.6.8 and 6.1.1.4'
N N 0.0061 0.0033 'International Tables Vol C Tables 4.2.6.8 and 6.1.1.4'
O O 0.0106 0.0060 'International Tables Vol C Tables 4.2.6.8 and 6.1.1.4'

loop_
_geom_angle_atom_site_label_1
_geom_angle_atom_site_label_2
_geom_angle_atom_site_label_3
_geom_angle
_geom_angle_site_symmetry_1
_geom_angle_site_symmetry_3
_geom_angle_publ_flag
C14 N1 C1 124.00(17) . . ?
C14 N1 C13 110.91(16) . . ?
C1 N1 C13 117.39(16) . . ?
C9 O2 H1 103(2) . . ?
C14 O3 C12 109.80(16) . . ?
C2 C1 C6 121.1(2) . . ?
C2 C1 N1 121.4(2) . . ?
C6 C1 N1 117.51(18) . . ?
C1 C2 C3 118.7(3) . . ?
C1 C2 H2A 120.7 . . ?
C3 C2 H2A 120.7 . . ?
C4 C3 C2 120.6(3) . . ?
C4 C3 H3A 119.7 . . ?
C2 C3 H3A 119.7 . . ?
C5 C4 C3 120.5(2) . . ?
C5 C4 H4A 119.8 . . ?
C3 C4 H4A 119.8 . . ?
C4 C5 C6 120.2(3) . . ?
C4 C5 H5A 119.9 . . ?
C6 C5 H5A 119.9 . . ?
C5 C6 C1 118.8(2) . . ?
C5 C6 C7 122.1(2) . . ?
C1 C6 C7 118.85(18) . . ?
O1 C7 C8 121.7(2) . . ?
O1 C7 C6 118.7(2) . . ?
C8 C7 C6 119.50(19) . . ?
C7 C8 C9 121.9(2) . . ?
C7 C8 C13 117.09(19) . . ?
C9 C8 C13 121.01(19) . . ?
O2 C9 C8 122.2(3) . . ?
O2 C9 C10 119.4(2) . . ?
C8 C9 C10 118.3(2) . . ?
C11 C10 C9 122.4(2) . . ?
C11 C10 H10A 118.8 . . ?
C9 C10 H10A 118.8 . . ?
C10 C11 C12 123.6(2) . . ?
C10 C11 H11A 118.2 . . ?
C12 C11 H11A 118.2 . . ?
O3 C12 C11 108.26(18) . . ?
O3 C12 C15 107.85(19) . . ?
C11 C12 C15 111.17(19) . . ?
O3 C12 C13 103.09(16) . . ?
C11 C12 C13 114.39(18) . . ?
C15 C12 C13 111.53(18) . . ?
N1 C13 C8 109.53(16) . . ?
N1 C13 C12 101.25(15) . . ?
C8 C13 C12 115.67(17) . . ?
N1 C13 H13A 110.0 . . ?
C8 C13 H13A 110.0 . . ?
C12 C13 H13A 110.0 . . ?
O4 C14 O3 122.8(2) . . ?
O4 C14 N1 128.3(2) . . ?
O3 C14 N1 108.84(17) . . ?
C12 C15 H15A 109.5 . . ?
C12 C15 H15B 109.5 . . ?
H15A C15 H15B 109.5 . . ?
C12 C15 H15C 109.5 . . ?
H15A C15 H15C 109.5 . . ?
H15B C15 H15C 109.5 . . ?

loop_
_geom_bond_atom_site_label_1
_geom_bond_atom_site_label_2
_geom_bond_distance
_geom_bond_site_symmetry_2
_geom_bond_publ_flag
N1 C14 1.381(3) . ?
N1 C1 1.416(2) . ?
N1 C13 1.457(2) . ?
O1 C7 1.322(3) . ?
O2 C9 1.275(3) . ?
O2 H1 0.96(4) . ?
O3 C14 1.365(3) . ?
O3 C12 1.474(3) . ?
O4 C14 1.202(3) . ?
C1 C2 1.386(3) . ?
C1 C6 1.411(3) . ?
C2 C3 1.402(3) . ?
C2 H2A 0.9500 . ?
C3 C4 1.391(5) . ?
C3 H3A 0.9500 . ?
C4 C5 1.377(5) . ?
C4 H4A 0.9500 . ?
C5 C6 1.401(3) . ?
C5 H5A 0.9500 . ?
C6 C7 1.465(3) . ?
C7 C8 1.382(3) . ?
C8 C9 1.419(3) . ?
C8 C13 1.500(3) . ?
C9 C10 1.466(4) . ?
C10 C11 1.330(4) . ?
C10 H10A 0.9500 . ?
C11 C12 1.503(3) . ?
C11 H11A 0.9500 . ?
C12 C15 1.517(3) . ?
C12 C13 1.537(3) . ?
C13 H13A 1.0000 . ?
C15 H15A 0.9800 . ?
C15 H15B 0.9800 . ?
C15 H15C 0.9800 . ?

loop_
_geom_hbond_atom_site_label_D
_geom_hbond_atom_site_label_H
_geom_hbond_atom_site_label_A
_geom_hbond_distance_DH
_geom_hbond_distance_HA
_geom_hbond_distance_DA
_geom_hbond_angle_DHA
_geom_hbond_site_symmetry_A
_geom_hbond_publ_flag
O2 H1 O1 0.96(4) 1.69(4) 2.588(3) 154(3) . yes

loop_
_geom_torsion_atom_site_label_1
_geom_torsion_atom_site_label_2
_geom_torsion_atom_site_label_3
_geom_torsion_atom_site_label_4
_geom_torsion
_geom_torsion_site_symmetry_1
_geom_torsion_site_symmetry_2
_geom_torsion_site_symmetry_3
_geom_torsion_site_symmetry_4
_geom_torsion_publ_flag
C14 N1 C1 C2 60.1(3) . . . . ?
C13 N1 C1 C2 -153.41(19) . . . . ?
C14 N1 C1 C6 -120.8(2) . . . . ?
C13 N1 C1 C6 25.7(2) . . . . ?
C6 C1 C2 C3 -2.5(3) . . . . ?
N1 C1 C2 C3 176.63(19) . . . . ?
C1 C2 C3 C4 -0.5(3) . . . . ?
C2 C3 C4 C5 2.7(4) . . . . ?
C3 C4 C5 C6 -1.9(4) . . . . ?
C4 C5 C6 C1 -1.1(3) . . . . ?
C4 C5 C6 C7 173.5(2) . . . . ?
C2 C1 C6 C5 3.2(3) . . . . ?
N1 C1 C6 C5 -175.88(18) . . . . ?
C2 C1 C6 C7 -171.47(19) . . . . ?
N1 C1 C6 C7 9.4(3) . . . . ?
C5 C6 C7 O1 -15.5(3) . . . . ?
C1 C6 C7 O1 159.03(18) . . . . ?
C5 C6 C7 C8 168.25(19) . . . . ?
C1 C6 C7 C8 -17.2(3) . . . . ?
O1 C7 C8 C9 -7.1(3) . . . . ?
C6 C7 C8 C9 169.03(18) . . . . ?
O1 C7 C8 C13 173.94(18) . . . . ?
C6 C7 C8 C13 -9.9(3) . . . . ?
C7 C8 C9 O2 7.1(3) . . . . ?
C13 C8 C9 O2 -173.9(2) . . . . ?
C7 C8 C9 C10 -169.7(2) . . . . ?
C13 C8 C9 C10 9.2(3) . . . . ?
O2 C9 C10 C11 -170.7(2) . . . . ?
C8 C9 C10 C11 6.2(3) . . . . ?
C9 C10 C11 C12 -5.8(4) . . . . ?
C14 O3 C12 C11 -140.24(19) . . . . ?
C14 O3 C12 C15 99.4(2) . . . . ?
C14 O3 C12 C13 -18.7(2) . . . . ?
C10 C11 C12 O3 105.2(3) . . . . ?
C10 C11 C12 C15 -136.6(3) . . . . ?
C10 C11 C12 C13 -9.1(3) . . . . ?
C14 N1 C13 C8 100.36(19) . . . . ?
C1 N1 C13 C8 -50.3(2) . . . . ?
C14 N1 C13 C12 -22.3(2) . . . . ?
C1 N1 C13 C12 -172.97(17) . . . . ?
C7 C8 C13 N1 41.8(2) . . . . ?
C9 C8 C13 N1 -137.14(19) . . . . ?
C7 C8 C13 C12 155.42(18) . . . . ?
C9 C8 C13 C12 -23.6(3) . . . . ?
O3 C12 C13 N1 23.63(19) . . . . ?
C11 C12 C13 N1 140.93(19) . . . . ?
C15 C12 C13 N1 -91.8(2) . . . . ?
O3 C12 C13 C8 -94.66(19) . . . . ?
C11 C12 C13 C8 22.6(3) . . . . ?
C15 C12 C13 C8 149.88(19) . . . . ?
C12 O3 C14 O4 -173.5(2) . . . . ?
C12 O3 C14 N1 5.3(2) . . . . ?
C1 N1 C14 O4 -21.3(4) . . . . ?
C13 N1 C14 O4 -169.7(2) . . . . ?
C1 N1 C14 O3 160.01(19) . . . . ?
C13 N1 C14 O3 11.6(2) . . . . ?
